data_4316971
loop_
_publ_author_name
'Li-Cheng Song'
'Yu-Long Li'
'Ling Li'
'Zhen-Chao Gu'
'Qing-Mei Hu'

_publ_section_title
;
 Synthetic and Structural Investigations of Linear and Macrocyclic
 Nickel/Iron/Sulfur Cluster Complexes
;
_journal_name_full 'Inorganic Chemistry'
_journal_page_first 10174
_journal_page_last 10182
_journal_paper_doi 10.1021/ic101451y
_journal_volume 49
_journal_year 2010
_chemical_formula_sum 'C51 H47 Fe4 Ni O12 P2 S6'
_chemical_formula_weight 1388.30
_chemical_name_systematic
; 
 ? 
;
_space_group_IT_number 2
_symmetry_cell_setting triclinic
_symmetry_space_group_name_Hall '-P 1'
_symmetry_space_group_name_H-M 'P -1'
_atom_sites_solution_hydrogens geom
_atom_sites_solution_primary direct
_atom_sites_solution_secondary difmap
_audit_creation_method SHELXL-97
_cell_angle_alpha 101.097(9)
_cell_angle_beta 103.997(15)
_cell_angle_gamma 108.164(6)
_cell_formula_units_Z 2
_cell_length_a 11.6271(3)
_cell_length_b 15.4929(9)
_cell_length_c 18.9112(12)
_cell_measurement_temperature 113(2)
_cell_volume 3005.3(5)
_computing_cell_refinement CrystalClear
_computing_data_collection 'CrystalClear(Rigaku/MSC Inc., 2009)'
_computing_data_reduction CrystalClear
_computing_molecular_graphics 'Bruker SHELXTL'
_computing_publication_material 'Bruker SHELXTL'
_computing_structure_refinement 'SHELXL-97 (Sheldrick, 1997)'
_computing_structure_solution 'SHELXS-97 (Sheldrick, 1990)'
_diffrn_ambient_temperature 113(2)
_diffrn_detector_area_resol_mean 14.63
_diffrn_measured_fraction_theta_full 0.989
_diffrn_measured_fraction_theta_max 0.989
_diffrn_measurement_device_type 'Rigaku Saturn CCD area detector'
_diffrn_measurement_method '\w and \f scans'
_diffrn_radiation_monochromator multilayer
_diffrn_radiation_source 'rotating anode'
_diffrn_radiation_type MoK\a
_diffrn_radiation_wavelength 0.71073
_diffrn_reflns_av_R_equivalents 0.0856
_diffrn_reflns_av_sigmaI/netI 0.2087
_diffrn_reflns_limit_h_max 14
_diffrn_reflns_limit_h_min -14
_diffrn_reflns_limit_k_max 15
_diffrn_reflns_limit_k_min -19
_diffrn_reflns_limit_l_max 23
_diffrn_reflns_limit_l_min -23
_diffrn_reflns_number 22185
_diffrn_reflns_theta_full 25.02
_diffrn_reflns_theta_max 26.00
_diffrn_reflns_theta_min 1.57
_diffrn_standards_decay_% 0
_diffrn_standards_interval_count 0
_diffrn_standards_interval_time 0
_diffrn_standards_number 0
_exptl_absorpt_coefficient_mu 1.567
_exptl_absorpt_correction_T_max 0.8104
_exptl_absorpt_correction_T_min 0.7657
_exptl_absorpt_correction_type multi-scan
_exptl_absorpt_process_details crystalclear
_exptl_crystal_colour red
_exptl_crystal_density_diffrn 1.534
_exptl_crystal_density_method 'not measured'
_exptl_crystal_description block
_exptl_crystal_F_000 1414
_exptl_crystal_size_max 0.18
_exptl_crystal_size_mid 0.16
_exptl_crystal_size_min 0.14
_refine_diff_density_max 1.279
_refine_diff_density_min -1.078
_refine_diff_density_rms 0.171
_refine_ls_extinction_coef 0.0087(4)
_refine_ls_extinction_expression Fc^*^=kFc[1+0.001xFc^2^\l^3^/sin(2\q)]^-1/4^
_refine_ls_extinction_method SHELXL
_refine_ls_goodness_of_fit_ref 1.027
_refine_ls_hydrogen_treatment constr
_refine_ls_matrix_type full
_refine_ls_number_parameters 693
_refine_ls_number_reflns 10502
_refine_ls_number_restraints 0
_refine_ls_restrained_S_all 1.027
_refine_ls_R_factor_all 0.0978
_refine_ls_R_factor_gt 0.0755
_refine_ls_shift/su_max 0.002
_refine_ls_shift/su_mean 0.000
_refine_ls_structure_factor_coef Fsqd
_refine_ls_weighting_details 'calc w=1/[\s^2^(Fo^2^)+(0.0453P)^2^+0.0000P] where P=(Fo^2^+2Fc^2^)/3'
_refine_ls_weighting_scheme calc
_refine_ls_wR_factor_gt 0.1699
_refine_ls_wR_factor_ref 0.1791
_reflns_number_gt 4955
_reflns_number_total 11649
_reflns_threshold_expression >2sigma(I)
_cod_data_source_file ic101451y_si_001_2.cif
_cod_data_source_block 2
_cod_depositor_comments
;
The following automatic conversions were performed:

'_symmetry_cell_setting' value 'Triclinic' changed to 'triclinic'
according to the built-in table from CIF Core dictionary named
'cif_core.dic' version 2.4.1 from 2010-06-29.

Automatic conversion script
Id: cif_fix_values 1646 2011-03-28 12:23:43Z adriana 
;
_cod_original_cell_volume 3005.3(3)
_cod_database_code 4316971

loop_
_symmetry_equiv_pos_as_xyz
'x, y, z'
'-x, -y, -z'

loop_
_atom_site_label
_atom_site_type_symbol
_atom_site_fract_x
_atom_site_fract_y
_atom_site_fract_z
_atom_site_U_iso_or_equiv
_atom_site_adp_type
_atom_site_occupancy
_atom_site_symmetry_multiplicity
_atom_site_calc_flag
_atom_site_refinement_flags
_atom_site_disorder_assembly
_atom_site_disorder_group
Fe1 Fe 0.56145(10) 0.77213(8) 0.27478(7) 0.0244(3) Uani 1 1 d . . .
Fe2 Fe 0.37430(10) 0.80246(8) 0.18689(7) 0.0234(3) Uani 1 1 d . . .
Fe3 Fe 0.29773(10) 0.25841(8) 0.15533(7) 0.0230(3) Uani 1 1 d . . .
Fe4 Fe 0.37991(10) 0.23795(8) 0.28994(7) 0.0243(3) Uani 1 1 d . . .
Ni1 Ni 0.19048(8) 0.52495(7) 0.29099(6) 0.0200(3) Uani 1 1 d . . .
P1 P 0.16205(19) 0.57863(16) 0.39762(12) 0.0239(5) Uani 1 1 d . . .
P2 P -0.01634(18) 0.46587(16) 0.24032(12) 0.0228(5) Uani 1 1 d . . .
S1 S 0.27036(18) 0.68149(15) 0.23138(12) 0.0250(5) Uani 1 1 d . . .
S2 S 0.40388(17) 0.60153(15) 0.33525(12) 0.0232(5) Uani 1 1 d . . .
S3 S 0.31463(18) 0.36480(15) 0.31331(12) 0.0242(5) Uani 1 1 d . . .
S4 S 0.20234(17) 0.43394(15) 0.18812(12) 0.0226(5) Uani 1 1 d . . .
S5 S 0.45897(18) 0.69750(15) 0.14917(12) 0.0242(5) Uani 1 1 d . . .
S6 S 0.17617(18) 0.16761(15) 0.21083(12) 0.0244(5) Uani 1 1 d . . .
O1 O 0.5947(5) 0.8811(4) 0.4287(3) 0.0427(18) Uani 1 1 d . . .
O2 O 0.7591(5) 0.9471(4) 0.2749(3) 0.0466(19) Uani 1 1 d . . .
O3 O 0.7206(5) 0.6575(5) 0.3006(4) 0.051(2) Uani 1 1 d . . .
O4 O 0.3540(6) 0.9298(4) 0.3163(4) 0.0420(17) Uani 1 1 d . . .
O5 O 0.5165(5) 0.9539(4) 0.1328(3) 0.0403(17) Uani 1 1 d . . .
O6 O 0.1447(5) 0.7561(4) 0.0546(3) 0.0451(19) Uani 1 1 d . . .
O7 O 0.5244(5) 0.4173(4) 0.1654(3) 0.0420(18) Uani 1 1 d . . .
O8 O 0.1042(5) 0.2344(4) 0.0113(3) 0.0418(17) Uani 1 1 d . . .
O9 O 0.3835(5) 0.1203(4) 0.0745(3) 0.0387(16) Uani 1 1 d . . .
O10 O 0.4736(5) 0.0865(4) 0.2485(3) 0.0331(15) Uani 1 1 d . . .
O11 O 0.3782(6) 0.2093(5) 0.4391(4) 0.057(2) Uani 1 1 d . . .
O12 O 0.6389(5) 0.3752(4) 0.3215(3) 0.0422(18) Uani 1 1 d . . .
C1 C 0.5813(7) 0.8372(6) 0.3683(5) 0.026(2) Uani 1 1 d . . .
C2 C 0.6812(7) 0.8748(6) 0.2697(4) 0.031(2) Uani 1 1 d . . .
C3 C 0.6596(8) 0.7022(7) 0.2915(5) 0.039(3) Uani 1 1 d . . .
C4 C 0.3612(8) 0.8819(6) 0.2659(5) 0.032(2) Uani 1 1 d . . .
C5 C 0.4647(7) 0.8950(6) 0.1551(5) 0.033(2) Uani 1 1 d . . .
C6 C 0.2309(8) 0.7733(6) 0.1065(5) 0.029(2) Uani 1 1 d . . .
C7 C 0.4353(7) 0.3533(6) 0.1593(4) 0.027(2) Uani 1 1 d . . .
C8 C 0.1818(8) 0.2462(6) 0.0701(5) 0.033(2) Uani 1 1 d . . .
C9 C 0.3488(8) 0.1721(6) 0.1075(5) 0.035(2) Uani 1 1 d . . .
C10 C 0.4328(7) 0.1447(6) 0.2632(4) 0.026(2) Uani 1 1 d . . .
C11 C 0.3775(8) 0.2197(6) 0.3822(5) 0.033(2) Uani 1 1 d . . .
C12 C 0.5374(8) 0.3213(6) 0.3090(4) 0.027(2) Uani 1 1 d . . .
C13 C 0.4100(6) 0.6804(5) 0.2831(4) 0.0200(19) Uani 1 1 d . . .
C14 C 0.2666(6) 0.3582(5) 0.2203(4) 0.023(2) Uani 1 1 d . . .
C15 C 0.5464(8) 0.7105(6) 0.0796(5) 0.032(2) Uani 1 1 d . . .
C16 C 0.4563(7) 0.7198(6) 0.0074(5) 0.040(3) Uani 1 1 d . . .
H16A H 0.4515 0.7828 0.0188 0.060 Uiso 1 1 calc R . .
H16B H 0.3706 0.6710 -0.0069 0.060 Uiso 1 1 calc R . .
H16C H 0.4906 0.7115 -0.0349 0.060 Uiso 1 1 calc R . .
C17 C 0.6741(7) 0.7910(6) 0.1067(5) 0.045(3) Uani 1 1 d . . .
H17A H 0.7339 0.7797 0.1466 0.067 Uiso 1 1 calc R . .
H17B H 0.6644 0.8506 0.1271 0.067 Uiso 1 1 calc R . .
H17C H 0.7071 0.7954 0.0639 0.067 Uiso 1 1 calc R . .
C18 C 0.5665(8) 0.6173(6) 0.0587(5) 0.049(3) Uani 1 1 d . . .
H18A H 0.6121 0.6189 0.0213 0.074 Uiso 1 1 calc R . .
H18B H 0.4834 0.5643 0.0369 0.074 Uiso 1 1 calc R . .
H18C H 0.6172 0.6088 0.1045 0.074 Uiso 1 1 calc R . .
C19 C 0.0967(7) 0.0390(6) 0.1683(5) 0.031(2) Uani 1 1 d . . .
C20 C 0.1595(8) -0.0124(6) 0.1231(6) 0.050(3) Uani 1 1 d . . .
H20A H 0.2445 -0.0028 0.1561 0.076 Uiso 1 1 calc R . .
H20B H 0.1679 0.0127 0.0801 0.076 Uiso 1 1 calc R . .
H20C H 0.1068 -0.0804 0.1040 0.076 Uiso 1 1 calc R . .
C21 C 0.0789(9) -0.0058(6) 0.2342(5) 0.055(3) Uani 1 1 d . . .
H21A H 0.0242 -0.0733 0.2126 0.083 Uiso 1 1 calc R . .
H21B H 0.0388 0.0268 0.2643 0.083 Uiso 1 1 calc R . .
H21C H 0.1625 0.0010 0.2670 0.083 Uiso 1 1 calc R . .
C22 C -0.0369(7) 0.0234(6) 0.1126(5) 0.047(3) Uani 1 1 d . . .
H22A H -0.0253 0.0454 0.0686 0.070 Uiso 1 1 calc R . .
H22B H -0.0778 0.0593 0.1391 0.070 Uiso 1 1 calc R . .
H22C H -0.0911 -0.0443 0.0951 0.070 Uiso 1 1 calc R . .
C23 C -0.0081(7) 0.5576(6) 0.3780(5) 0.029(2) Uani 1 1 d . . .
H23 H -0.0398 0.5774 0.4175 0.034 Uiso 1 1 calc R . .
C24 C -0.0853(7) 0.5141(5) 0.3075(5) 0.024(2) Uani 1 1 d . . .
H24 H -0.1721 0.5083 0.2925 0.029 Uiso 1 1 calc R . .
C25 C 0.1960(7) 0.5000(5) 0.4526(4) 0.0223(19) Uani 1 1 d . . .
C26 C 0.3222(7) 0.5209(6) 0.4973(5) 0.030(2) Uani 1 1 d . . .
H26 H 0.3871 0.5804 0.5049 0.036 Uiso 1 1 calc R . .
C27 C 0.3524(8) 0.4555(7) 0.5302(5) 0.039(3) Uani 1 1 d . . .
H27 H 0.4379 0.4708 0.5609 0.047 Uiso 1 1 calc R . .
C28 C 0.2614(9) 0.3690(7) 0.5194(5) 0.041(3) Uani 1 1 d . . .
H28 H 0.2840 0.3238 0.5411 0.049 Uiso 1 1 calc R . .
C29 C 0.1362(8) 0.3478(6) 0.4768(5) 0.035(2) Uani 1 1 d . . .
H29 H 0.0720 0.2882 0.4700 0.042 Uiso 1 1 calc R . .
C30 C 0.1035(8) 0.4147(6) 0.4433(5) 0.030(2) Uani 1 1 d . . .
H30 H 0.0173 0.4004 0.4144 0.035 Uiso 1 1 calc R . .
C31 C 0.2378(7) 0.6965(6) 0.4623(5) 0.024(2) Uani 1 1 d . . .
C32 C 0.2937(7) 0.7755(6) 0.4398(5) 0.031(2) Uani 1 1 d . . .
H32 H 0.3002 0.7674 0.3901 0.037 Uiso 1 1 calc R . .
C33 C 0.3394(8) 0.8649(6) 0.4894(5) 0.041(3) Uani 1 1 d . . .
H33 H 0.3748 0.9184 0.4729 0.049 Uiso 1 1 calc R . .
C34 C 0.3350(8) 0.8788(6) 0.5634(6) 0.039(2) Uani 1 1 d . . .
H34 H 0.3685 0.9411 0.5974 0.047 Uiso 1 1 calc R . .
C35 C 0.2819(7) 0.8015(6) 0.5868(5) 0.033(2) Uani 1 1 d . . .
H35 H 0.2782 0.8107 0.6373 0.039 Uiso 1 1 calc R . .
C36 C 0.2333(7) 0.7100(6) 0.5375(5) 0.031(2) Uani 1 1 d . . .
H36 H 0.1974 0.6570 0.5543 0.038 Uiso 1 1 calc R . .
C37 C -0.0991(7) 0.3403(6) 0.2204(5) 0.025(2) Uani 1 1 d . . .
C38 C -0.2291(7) 0.2948(6) 0.1779(5) 0.031(2) Uani 1 1 d . . .
H38 H -0.2735 0.3284 0.1530 0.038 Uiso 1 1 calc R . .
C39 C -0.2923(8) 0.2013(6) 0.1722(5) 0.041(3) Uani 1 1 d . . .
H39 H -0.3797 0.1704 0.1416 0.050 Uiso 1 1 calc R . .
C40 C -0.2322(8) 0.1509(6) 0.2097(5) 0.038(3) Uani 1 1 d . . .
H40 H -0.2777 0.0867 0.2062 0.046 Uiso 1 1 calc R . .
C41 C -0.1045(7) 0.1963(6) 0.2522(5) 0.030(2) Uani 1 1 d . . .
H41 H -0.0620 0.1625 0.2782 0.036 Uiso 1 1 calc R . .
C42 C -0.0375(7) 0.2884(6) 0.2580(5) 0.027(2) Uani 1 1 d . . .
H42 H 0.0506 0.3177 0.2874 0.032 Uiso 1 1 calc R . .
C43 C -0.0720(7) 0.4999(6) 0.1556(5) 0.023(2) Uani 1 1 d . . .
C44 C -0.0991(7) 0.4397(6) 0.0837(5) 0.026(2) Uani 1 1 d . . .
H44 H -0.0941 0.3788 0.0777 0.032 Uiso 1 1 calc R . .
C45 C -0.1345(7) 0.4723(6) 0.0198(5) 0.030(2) Uani 1 1 d . . .
H45 H -0.1534 0.4325 -0.0298 0.036 Uiso 1 1 calc R . .
C46 C -0.1420(8) 0.5606(7) 0.0281(5) 0.037(3) Uani 1 1 d . . .
H46 H -0.1680 0.5804 -0.0156 0.045 Uiso 1 1 calc R . .
C47 C -0.1119(8) 0.6196(7) 0.0996(5) 0.039(2) Uani 1 1 d . . .
H47 H -0.1141 0.6813 0.1052 0.047 Uiso 1 1 calc R . .
C48 C -0.0772(7) 0.5898(6) 0.1658(5) 0.032(2) Uani 1 1 d . . .
H48 H -0.0582 0.6300 0.2153 0.038 Uiso 1 1 calc R . .
C49 C 0.0128(11) 0.8447(10) 0.3668(8) 0.109(7) Uani 1 1 d . . .
H49A H -0.0440 0.8581 0.3267 0.163 Uiso 1 1 calc R . .
H49B H -0.0046 0.7765 0.3534 0.163 Uiso 1 1 calc R . .
H49C H 0.1021 0.8799 0.3722 0.163 Uiso 1 1 calc R . .
C50 C -0.0109(15) 0.8752(10) 0.4425(9) 0.159(10) Uani 1 1 d . . .
H50A H 0.0471 0.8629 0.4836 0.190 Uiso 1 1 calc R . .
H50B H -0.1002 0.8386 0.4381 0.190 Uiso 1 1 calc R . .
C51 C 0.0148(15) 0.9851(13) 0.4619(7) 0.155(11) Uani 1 1 d . . .
H51A H 0.1051 1.0220 0.4683 0.187 Uiso 1 1 calc R . .
H51B H -0.0409 0.9979 0.4200 0.187 Uiso 1 1 calc R . .

loop_
_atom_site_aniso_label
_atom_site_aniso_U_11
_atom_site_aniso_U_22
_atom_site_aniso_U_33
_atom_site_aniso_U_23
_atom_site_aniso_U_13
_atom_site_aniso_U_12
Fe1 0.0218(6) 0.0309(8) 0.0234(8) 0.0138(6) 0.0079(5) 0.0099(6)
Fe2 0.0250(6) 0.0284(8) 0.0217(7) 0.0116(6) 0.0099(5) 0.0121(6)
Fe3 0.0260(6) 0.0308(8) 0.0185(7) 0.0112(6) 0.0095(5) 0.0149(6)
Fe4 0.0281(6) 0.0319(8) 0.0220(8) 0.0147(6) 0.0111(5) 0.0168(6)
Ni1 0.0214(5) 0.0273(7) 0.0168(6) 0.0098(5) 0.0094(5) 0.0118(5)
P1 0.0265(11) 0.0330(14) 0.0188(13) 0.0111(11) 0.0108(10) 0.0150(11)
P2 0.0228(11) 0.0303(14) 0.0198(13) 0.0112(11) 0.0085(10) 0.0124(11)
S1 0.0222(10) 0.0303(13) 0.0297(14) 0.0163(11) 0.0110(9) 0.0129(10)
S2 0.0230(10) 0.0313(13) 0.0215(13) 0.0144(10) 0.0093(9) 0.0129(10)
S3 0.0284(11) 0.0315(13) 0.0189(13) 0.0112(10) 0.0102(9) 0.0151(10)
S4 0.0263(11) 0.0293(13) 0.0204(12) 0.0125(10) 0.0101(9) 0.0160(10)
S5 0.0238(10) 0.0311(13) 0.0237(13) 0.0120(10) 0.0110(9) 0.0132(10)
S6 0.0259(11) 0.0253(12) 0.0271(13) 0.0107(10) 0.0127(10) 0.0114(10)
O1 0.047(4) 0.047(4) 0.026(4) 0.014(3) 0.010(3) 0.006(3)
O2 0.040(4) 0.047(4) 0.043(5) 0.023(4) 0.008(3) 0.001(3)
O3 0.048(4) 0.076(5) 0.057(5) 0.034(4) 0.025(4) 0.046(4)
O4 0.063(4) 0.041(4) 0.034(4) 0.012(3) 0.022(4) 0.030(4)
O5 0.046(4) 0.036(4) 0.043(4) 0.019(3) 0.023(3) 0.009(3)
O6 0.040(4) 0.056(5) 0.040(4) 0.017(4) -0.001(3) 0.029(4)
O7 0.036(4) 0.057(5) 0.040(4) 0.024(4) 0.022(3) 0.013(3)
O8 0.047(4) 0.053(4) 0.032(4) 0.018(3) 0.009(3) 0.026(3)
O9 0.051(4) 0.049(4) 0.033(4) 0.013(3) 0.023(3) 0.035(4)
O10 0.037(3) 0.036(4) 0.033(4) 0.013(3) 0.013(3) 0.021(3)
O11 0.089(5) 0.089(6) 0.033(5) 0.042(4) 0.033(4) 0.060(5)
O12 0.035(3) 0.053(5) 0.035(4) 0.012(3) 0.015(3) 0.010(3)
C1 0.027(4) 0.016(5) 0.028(6) 0.006(4) 0.008(4) -0.001(4)
C2 0.031(5) 0.045(6) 0.013(5) 0.011(4) -0.002(4) 0.015(5)
C3 0.035(5) 0.061(7) 0.030(6) 0.021(5) 0.016(4) 0.019(5)
C4 0.041(5) 0.028(5) 0.039(7) 0.024(5) 0.011(5) 0.023(5)
C5 0.031(5) 0.026(5) 0.035(6) 0.006(5) 0.008(4) 0.007(4)
C6 0.038(5) 0.034(5) 0.028(6) 0.018(4) 0.015(4) 0.022(5)
C7 0.035(5) 0.041(6) 0.012(5) 0.014(4) 0.004(4) 0.023(5)
C8 0.037(5) 0.037(6) 0.034(6) 0.017(5) 0.014(4) 0.019(5)
C9 0.041(5) 0.029(6) 0.028(6) 0.007(5) 0.001(5) 0.015(5)
C10 0.034(5) 0.038(6) 0.008(5) 0.013(4) 0.004(4) 0.014(5)
C11 0.046(5) 0.035(6) 0.031(6) 0.020(5) 0.012(5) 0.025(5)
C12 0.042(5) 0.036(6) 0.016(5) 0.012(4) 0.015(4) 0.023(5)
C13 0.024(4) 0.028(5) 0.015(5) 0.008(4) 0.009(4) 0.016(4)
C14 0.024(4) 0.027(5) 0.022(5) 0.009(4) 0.012(4) 0.011(4)
C15 0.036(5) 0.029(5) 0.032(6) 0.008(4) 0.022(4) 0.007(4)
C16 0.044(5) 0.061(7) 0.022(6) 0.014(5) 0.021(4) 0.019(5)
C17 0.037(5) 0.072(8) 0.037(6) 0.025(6) 0.024(5) 0.021(5)
C18 0.061(6) 0.048(7) 0.057(8) 0.015(6) 0.044(6) 0.025(6)
C19 0.035(5) 0.037(6) 0.034(6) 0.014(5) 0.018(4) 0.024(5)
C20 0.046(6) 0.037(6) 0.058(8) 0.002(5) 0.018(5) 0.008(5)
C21 0.063(7) 0.038(6) 0.060(8) 0.019(6) 0.022(6) 0.009(6)
C22 0.037(5) 0.040(6) 0.055(7) 0.005(5) 0.004(5) 0.017(5)
C23 0.032(5) 0.036(5) 0.036(6) 0.018(5) 0.025(4) 0.022(4)
C24 0.026(4) 0.034(5) 0.024(5) 0.016(4) 0.016(4) 0.017(4)
C25 0.031(4) 0.027(5) 0.012(5) 0.006(4) 0.009(4) 0.014(4)
C26 0.039(5) 0.041(6) 0.021(5) 0.014(4) 0.017(4) 0.021(5)
C27 0.048(6) 0.060(7) 0.017(5) 0.009(5) 0.006(4) 0.033(6)
C28 0.061(6) 0.055(7) 0.025(6) 0.023(5) 0.018(5) 0.036(6)
C29 0.057(6) 0.034(6) 0.028(6) 0.015(5) 0.030(5) 0.019(5)
C30 0.039(5) 0.040(6) 0.024(5) 0.014(4) 0.018(4) 0.024(5)
C31 0.023(4) 0.028(5) 0.019(5) 0.006(4) 0.009(4) 0.007(4)
C32 0.035(5) 0.030(5) 0.027(6) 0.009(4) 0.009(4) 0.013(5)
C33 0.046(6) 0.031(6) 0.039(7) 0.004(5) 0.019(5) 0.007(5)
C34 0.040(5) 0.028(6) 0.046(7) 0.000(5) 0.012(5) 0.015(5)
C35 0.035(5) 0.037(6) 0.023(5) 0.003(4) 0.008(4) 0.015(5)
C36 0.024(4) 0.042(6) 0.030(6) 0.016(5) 0.009(4) 0.011(4)
C37 0.022(4) 0.029(5) 0.033(6) 0.015(4) 0.016(4) 0.013(4)
C38 0.027(4) 0.039(6) 0.031(6) 0.017(5) 0.006(4) 0.013(4)
C39 0.026(5) 0.042(6) 0.040(7) 0.013(5) 0.004(4) -0.004(5)
C40 0.038(5) 0.036(6) 0.047(7) 0.020(5) 0.018(5) 0.012(5)
C41 0.034(5) 0.030(5) 0.038(6) 0.018(5) 0.019(4) 0.018(4)
C42 0.023(4) 0.038(6) 0.030(5) 0.017(4) 0.014(4) 0.017(4)
C43 0.024(4) 0.026(5) 0.020(5) 0.010(4) 0.005(4) 0.010(4)
C44 0.025(4) 0.032(5) 0.023(5) 0.012(4) 0.006(4) 0.011(4)
C45 0.033(5) 0.043(6) 0.013(5) 0.008(4) 0.009(4) 0.012(5)
C46 0.039(5) 0.063(7) 0.027(6) 0.031(5) 0.012(4) 0.029(5)
C47 0.045(5) 0.047(6) 0.042(7) 0.025(5) 0.021(5) 0.027(5)
C48 0.032(5) 0.038(6) 0.032(6) 0.013(5) 0.016(4) 0.015(5)
C49 0.056(8) 0.137(15) 0.098(12) 0.067(12) -0.014(9) 0.002(9)
C50 0.152(15) 0.073(12) 0.147(17) 0.051(12) -0.079(14) -0.011(11)
C51 0.090(11) 0.157(16) 0.124(18) 0.064(18) -0.058(14) -0.023(12)

loop_
_atom_type_symbol
_atom_type_description
_atom_type_scat_dispersion_real
_atom_type_scat_dispersion_imag
_atom_type_scat_source
C C 0.0033 0.0016 'International Tables Vol C Tables 4.2.6.8 and 6.1.1.4'
H H 0.0000 0.0000 'International Tables Vol C Tables 4.2.6.8 and 6.1.1.4'
O O 0.0106 0.0060 'International Tables Vol C Tables 4.2.6.8 and 6.1.1.4'
P P 0.1023 0.0942 'International Tables Vol C Tables 4.2.6.8 and 6.1.1.4'
S S 0.1246 0.1234 'International Tables Vol C Tables 4.2.6.8 and 6.1.1.4'
Fe Fe 0.3463 0.8444 'International Tables Vol C Tables 4.2.6.8 and 6.1.1.4'
Ni Ni 0.3393 1.1124 'International Tables Vol C Tables 4.2.6.8 and 6.1.1.4'

loop_
_geom_angle_atom_site_label_1
_geom_angle_atom_site_label_2
_geom_angle_atom_site_label_3
_geom_angle
_geom_angle_site_symmetry_1
_geom_angle_site_symmetry_3
_geom_angle_publ_flag
C1 Fe1 C2 88.4(4) . . ?
C1 Fe1 C3 103.4(4) . . ?
C2 Fe1 C3 98.0(4) . . ?
C1 Fe1 C13 85.2(3) . . ?
C2 Fe1 C13 166.6(4) . . ?
C3 Fe1 C13 94.9(3) . . ?
C1 Fe1 S5 156.4(3) . . ?
C2 Fe1 S5 99.9(3) . . ?
C3 Fe1 S5 97.4(3) . . ?
C13 Fe1 S5 81.9(2) . . ?
C1 Fe1 Fe2 104.0(3) . . ?
C2 Fe1 Fe2 92.7(2) . . ?
C3 Fe1 Fe2 150.8(3) . . ?
C13 Fe1 Fe2 77.6(2) . . ?
S5 Fe1 Fe2 53.87(7) . . ?
C5 Fe2 C4 95.3(4) . . ?
C5 Fe2 C6 91.4(4) . . ?
C4 Fe2 C6 106.1(4) . . ?
C5 Fe2 S5 96.3(3) . . ?
C4 Fe2 S5 147.3(3) . . ?
C6 Fe2 S5 104.0(3) . . ?
C5 Fe2 S1 176.1(3) . . ?
C4 Fe2 S1 85.7(3) . . ?
C6 Fe2 S1 91.9(2) . . ?
S5 Fe2 S1 80.94(8) . . ?
C5 Fe2 Fe1 100.1(3) . . ?
C4 Fe2 Fe1 93.2(3) . . ?
C6 Fe2 Fe1 156.5(3) . . ?
S5 Fe2 Fe1 54.67(6) . . ?
S1 Fe2 Fe1 76.11(6) . . ?
C8 Fe3 C7 103.6(3) . . ?
C8 Fe3 C9 92.3(4) . . ?
C7 Fe3 C9 91.4(4) . . ?
C8 Fe3 C14 96.2(4) . . ?
C7 Fe3 C14 84.3(3) . . ?
C9 Fe3 C14 171.2(3) . . ?
C8 Fe3 S6 101.5(3) . . ?
C7 Fe3 S6 152.1(3) . . ?
C9 Fe3 S6 99.5(3) . . ?
C14 Fe3 S6 81.2(2) . . ?
C8 Fe3 Fe4 155.9(3) . . ?
C7 Fe3 Fe4 99.2(2) . . ?
C9 Fe3 Fe4 95.0(3) . . ?
C14 Fe3 Fe4 78.2(2) . . ?
S6 Fe3 Fe4 54.56(6) . . ?
C10 Fe4 C12 89.1(4) . . ?
C10 Fe4 C11 94.5(4) . . ?
C12 Fe4 C11 104.3(4) . . ?
C10 Fe4 S6 98.2(3) . . ?
C12 Fe4 S6 147.5(3) . . ?
C11 Fe4 S6 106.6(3) . . ?
C10 Fe4 S3 173.7(3) . . ?
C12 Fe4 S3 88.4(3) . . ?
C11 Fe4 S3 91.7(3) . . ?
S6 Fe4 S3 80.93(8) . . ?
C10 Fe4 Fe3 98.2(2) . . ?
C12 Fe4 Fe3 92.8(2) . . ?
C11 Fe4 Fe3 158.8(3) . . ?
S6 Fe4 Fe3 54.86(6) . . ?
S3 Fe4 Fe3 76.12(6) . . ?
P1 Ni1 P2 87.14(9) . . ?
P1 Ni1 S4 165.11(9) . . ?
P2 Ni1 S4 88.78(9) . . ?
P1 Ni1 S2 94.75(9) . . ?
P2 Ni1 S2 172.09(9) . . ?
S4 Ni1 S2 91.24(8) . . ?
C31 P1 C25 106.3(4) . . ?
C31 P1 C23 102.4(4) . . ?
C25 P1 C23 106.9(3) . . ?
C31 P1 Ni1 128.3(3) . . ?
C25 P1 Ni1 103.5(3) . . ?
C23 P1 Ni1 108.1(3) . . ?
C37 P2 C43 108.3(4) . . ?
C37 P2 C24 101.8(4) . . ?
C43 P2 C24 104.9(4) . . ?
C37 P2 Ni1 118.4(3) . . ?
C43 P2 Ni1 113.2(3) . . ?
C24 P2 Ni1 108.8(3) . . ?
C13 S1 Fe2 92.1(3) . . ?
C13 S2 Ni1 96.5(2) . . ?
C14 S3 Fe4 92.6(3) . . ?
C14 S4 Ni1 105.4(3) . . ?
C15 S5 Fe2 121.6(3) . . ?
C15 S5 Fe1 120.5(3) . . ?
Fe2 S5 Fe1 71.46(8) . . ?
C19 S6 Fe4 122.9(3) . . ?
C19 S6 Fe3 120.9(3) . . ?
Fe4 S6 Fe3 70.59(7) . . ?
O1 C1 Fe1 178.7(7) . . ?
O2 C2 Fe1 171.8(8) . . ?
O3 C3 Fe1 178.8(9) . . ?
O4 C4 Fe2 178.1(8) . . ?
O5 C5 Fe2 176.6(8) . . ?
O6 C6 Fe2 177.1(8) . . ?
O7 C7 Fe3 176.6(8) . . ?
O8 C8 Fe3 177.2(8) . . ?
O9 C9 Fe3 176.2(9) . . ?
O10 C10 Fe4 176.4(7) . . ?
O11 C11 Fe4 178.8(9) . . ?
O12 C12 Fe4 179.7(9) . . ?
S1 C13 S2 117.9(4) . . ?
S1 C13 Fe1 114.2(4) . . ?
S2 C13 Fe1 127.9(4) . . ?
S3 C14 S4 122.3(5) . . ?
S3 C14 Fe3 113.1(4) . . ?
S4 C14 Fe3 124.5(4) . . ?
C17 C15 C18 108.5(8) . . ?
C17 C15 C16 109.9(7) . . ?
C18 C15 C16 109.2(7) . . ?
C17 C15 S5 116.5(6) . . ?
C18 C15 S5 105.0(6) . . ?
C16 C15 S5 107.5(6) . . ?
C15 C16 H16A 109.5 . . ?
C15 C16 H16B 109.5 . . ?
H16A C16 H16B 109.5 . . ?
C15 C16 H16C 109.5 . . ?
H16A C16 H16C 109.5 . . ?
H16B C16 H16C 109.5 . . ?
C15 C17 H17A 109.5 . . ?
C15 C17 H17B 109.5 . . ?
H17A C17 H17B 109.5 . . ?
C15 C17 H17C 109.5 . . ?
H17A C17 H17C 109.5 . . ?
H17B C17 H17C 109.5 . . ?
C15 C18 H18A 109.5 . . ?
C15 C18 H18B 109.5 . . ?
H18A C18 H18B 109.5 . . ?
C15 C18 H18C 109.5 . . ?
H18A C18 H18C 109.5 . . ?
H18B C18 H18C 109.5 . . ?
C20 C19 C21 108.2(8) . . ?
C20 C19 C22 107.4(7) . . ?
C21 C19 C22 110.1(7) . . ?
C20 C19 S6 118.5(6) . . ?
C21 C19 S6 107.3(6) . . ?
C22 C19 S6 105.2(6) . . ?
C19 C20 H20A 109.5 . . ?
C19 C20 H20B 109.5 . . ?
H20A C20 H20B 109.5 . . ?
C19 C20 H20C 109.5 . . ?
H20A C20 H20C 109.5 . . ?
H20B C20 H20C 109.5 . . ?
C19 C21 H21A 109.5 . . ?
C19 C21 H21B 109.5 . . ?
H21A C21 H21B 109.5 . . ?
C19 C21 H21C 109.5 . . ?
H21A C21 H21C 109.5 . . ?
H21B C21 H21C 109.5 . . ?
C19 C22 H22A 109.5 . . ?
C19 C22 H22B 109.5 . . ?
H22A C22 H22B 109.5 . . ?
C19 C22 H22C 109.5 . . ?
H22A C22 H22C 109.5 . . ?
H22B C22 H22C 109.5 . . ?
C24 C23 P1 118.0(7) . . ?
C24 C23 H23 121.0 . . ?
P1 C23 H23 121.0 . . ?
C23 C24 P2 116.3(6) . . ?
C23 C24 H24 121.8 . . ?
P2 C24 H24 121.8 . . ?
C30 C25 C26 119.1(7) . . ?
C30 C25 P1 120.7(6) . . ?
C26 C25 P1 119.7(6) . . ?
C27 C26 C25 120.3(8) . . ?
C27 C26 H26 119.9 . . ?
C25 C26 H26 119.9 . . ?
C28 C27 C26 121.0(8) . . ?
C28 C27 H27 119.5 . . ?
C26 C27 H27 119.5 . . ?
C27 C28 C29 119.6(8) . . ?
C27 C28 H28 120.2 . . ?
C29 C28 H28 120.2 . . ?
C28 C29 C30 120.0(8) . . ?
C28 C29 H29 120.0 . . ?
C30 C29 H29 120.0 . . ?
C25 C30 C29 120.0(7) . . ?
C25 C30 H30 120.0 . . ?
C29 C30 H30 120.0 . . ?
C32 C31 C36 118.9(8) . . ?
C32 C31 P1 122.5(7) . . ?
C36 C31 P1 118.5(6) . . ?
C33 C32 C31 120.2(9) . . ?
C33 C32 H32 119.9 . . ?
C31 C32 H32 119.9 . . ?
C32 C33 C34 121.2(9) . . ?
C32 C33 H33 119.4 . . ?
C34 C33 H33 119.4 . . ?
C35 C34 C33 119.4(9) . . ?
C35 C34 H34 120.3 . . ?
C33 C34 H34 120.3 . . ?
C34 C35 C36 120.7(9) . . ?
C34 C35 H35 119.6 . . ?
C36 C35 H35 119.6 . . ?
C35 C36 C31 119.6(8) . . ?
C35 C36 H36 120.2 . . ?
C31 C36 H36 120.2 . . ?
C38 C37 C42 118.3(7) . . ?
C38 C37 P2 121.8(6) . . ?
C42 C37 P2 119.2(6) . . ?
C39 C38 C37 119.7(8) . . ?
C39 C38 H38 120.2 . . ?
C37 C38 H38 120.2 . . ?
C38 C39 C40 121.9(8) . . ?
C38 C39 H39 119.1 . . ?
C40 C39 H39 119.1 . . ?
C41 C40 C39 118.2(8) . . ?
C41 C40 H40 120.9 . . ?
C39 C40 H40 120.9 . . ?
C42 C41 C40 121.8(8) . . ?
C42 C41 H41 119.1 . . ?
C40 C41 H41 119.1 . . ?
C41 C42 C37 120.1(7) . . ?
C41 C42 H42 120.0 . . ?
C37 C42 H42 120.0 . . ?
C48 C43 C44 122.1(8) . . ?
C48 C43 P2 117.7(7) . . ?
C44 C43 P2 120.1(6) . . ?
C43 C44 C45 117.8(8) . . ?
C43 C44 H44 121.1 . . ?
C45 C44 H44 121.1 . . ?
C46 C45 C44 121.4(8) . . ?
C46 C45 H45 119.3 . . ?
C44 C45 H45 119.3 . . ?
C47 C46 C45 119.8(8) . . ?
C47 C46 H46 120.1 . . ?
C45 C46 H46 120.1 . . ?
C46 C47 C48 121.0(9) . . ?
C46 C47 H47 119.5 . . ?
C48 C47 H47 119.5 . . ?
C43 C48 C47 117.9(9) . . ?
C43 C48 H48 121.0 . . ?
C47 C48 H48 121.0 . . ?
C50 C49 H49A 109.5 . . ?
C50 C49 H49B 109.5 . . ?
H49A C49 H49B 109.5 . . ?
C50 C49 H49C 109.5 . . ?
H49A C49 H49C 109.5 . . ?
H49B C49 H49C 109.5 . . ?
C49 C50 C51 108.4(13) . . ?
C49 C50 H50A 110.0 . . ?
C51 C50 H50A 110.0 . . ?
C49 C50 H50B 110.0 . . ?
C51 C50 H50B 110.0 . . ?
H50A C50 H50B 108.4 . . ?
C51 C51 C50 108.0(18) 2_576 . ?
C51 C51 H51A 110.1 2_576 . ?
C50 C51 H51A 110.1 . . ?
C51 C51 H51B 110.1 2_576 . ?
C50 C51 H51B 110.1 . . ?
H51A C51 H51B 108.4 . . ?

loop_
_geom_bond_atom_site_label_1
_geom_bond_atom_site_label_2
_geom_bond_distance
_geom_bond_site_symmetry_2
_geom_bond_publ_flag
Fe1 C1 1.779(9) . ?
Fe1 C2 1.794(8) . ?
Fe1 C3 1.818(10) . ?
Fe1 C13 1.950(7) . ?
Fe1 S5 2.261(2) . ?
Fe1 Fe2 2.6282(16) . ?
Fe2 C5 1.795(8) . ?
Fe2 C4 1.813(10) . ?
Fe2 C6 1.826(8) . ?
Fe2 S5 2.239(3) . ?
Fe2 S1 2.317(2) . ?
Fe3 C8 1.767(8) . ?
Fe3 C7 1.777(8) . ?
Fe3 C9 1.802(10) . ?
Fe3 C14 1.966(8) . ?
Fe3 S6 2.264(2) . ?
Fe3 Fe4 2.6108(16) . ?
Fe4 C10 1.772(9) . ?
Fe4 C12 1.783(8) . ?
Fe4 C11 1.826(9) . ?
Fe4 S6 2.255(2) . ?
Fe4 S3 2.322(2) . ?
Ni1 P1 2.172(3) . ?
Ni1 P2 2.171(2) . ?
Ni1 S4 2.233(2) . ?
Ni1 S2 2.246(2) . ?
P1 C31 1.795(8) . ?
P1 C25 1.819(7) . ?
P1 C23 1.832(8) . ?
P2 C37 1.797(8) . ?
P2 C43 1.816(8) . ?
P2 C24 1.821(8) . ?
S1 C13 1.687(7) . ?
S2 C13 1.708(7) . ?
S3 C14 1.683(8) . ?
S4 C14 1.705(8) . ?
S5 C15 1.851(8) . ?
S6 C19 1.830(9) . ?
O1 C1 1.159(9) . ?
O2 C2 1.169(8) . ?
O3 C3 1.142(10) . ?
O4 C4 1.127(10) . ?
O5 C5 1.140(9) . ?
O6 C6 1.139(8) . ?
O7 C7 1.153(8) . ?
O8 C8 1.191(9) . ?
O9 C9 1.151(10) . ?
O10 C10 1.163(10) . ?
O11 C11 1.116(9) . ?
O12 C12 1.149(8) . ?
C15 C17 1.501(10) . ?
C15 C18 1.528(11) . ?
C15 C16 1.568(11) . ?
C16 H16A 0.9800 . ?
C16 H16B 0.9800 . ?
C16 H16C 0.9800 . ?
C17 H17A 0.9800 . ?
C17 H17B 0.9800 . ?
C17 H17C 0.9800 . ?
C18 H18A 0.9800 . ?
C18 H18B 0.9800 . ?
C18 H18C 0.9800 . ?
C19 C20 1.517(11) . ?
C19 C21 1.565(11) . ?
C19 C22 1.567(10) . ?
C20 H20A 0.9800 . ?
C20 H20B 0.9800 . ?
C20 H20C 0.9800 . ?
C21 H21A 0.9800 . ?
C21 H21B 0.9800 . ?
C21 H21C 0.9800 . ?
C22 H22A 0.9800 . ?
C22 H22B 0.9800 . ?
C22 H22C 0.9800 . ?
C23 C24 1.317(10) . ?
C23 H23 0.9500 . ?
C24 H24 0.9500 . ?
C25 C30 1.366(9) . ?
C25 C26 1.405(10) . ?
C26 C27 1.377(11) . ?
C26 H26 0.9500 . ?
C27 C28 1.364(11) . ?
C27 H27 0.9500 . ?
C28 C29 1.382(11) . ?
C28 H28 0.9500 . ?
C29 C30 1.416(10) . ?
C29 H29 0.9500 . ?
C30 H30 0.9500 . ?
C31 C32 1.392(10) . ?
C31 C36 1.415(11) . ?
C32 C33 1.371(10) . ?
C32 H32 0.9500 . ?
C33 C34 1.390(12) . ?
C33 H33 0.9500 . ?
C34 C35 1.373(11) . ?
C34 H34 0.9500 . ?
C35 C36 1.391(10) . ?
C35 H35 0.9500 . ?
C36 H36 0.9500 . ?
C37 C38 1.399(9) . ?
C37 C42 1.413(10) . ?
C38 C39 1.374(10) . ?
C38 H38 0.9500 . ?
C39 C40 1.384(11) . ?
C39 H39 0.9500 . ?
C40 C41 1.378(10) . ?
C40 H40 0.9500 . ?
C41 C42 1.364(9) . ?
C41 H41 0.9500 . ?
C42 H42 0.9500 . ?
C43 C48 1.390(10) . ?
C43 C44 1.393(10) . ?
C44 C45 1.418(10) . ?
C44 H44 0.9500 . ?
C45 C46 1.378(11) . ?
C45 H45 0.9500 . ?
C46 C47 1.373(11) . ?
C46 H46 0.9500 . ?
C47 C48 1.428(11) . ?
C47 H47 0.9500 . ?
C48 H48 0.9500 . ?
C49 C50 1.54(2) . ?
C49 H49A 0.9800 . ?
C49 H49B 0.9800 . ?
C49 H49C 0.9800 . ?
C50 C51 1.58(2) . ?
C50 H50A 0.9900 . ?
C50 H50B 0.9900 . ?
C51 C51 1.58(3) 2_576 ?
C51 H51A 0.9900 . ?
C51 H51B 0.9900 . ?

loop_
_geom_torsion_atom_site_label_1
_geom_torsion_atom_site_label_2
_geom_torsion_atom_site_label_3
_geom_torsion_atom_site_label_4
_geom_torsion
_geom_torsion_site_symmetry_1
_geom_torsion_site_symmetry_2
_geom_torsion_site_symmetry_3
_geom_torsion_site_symmetry_4
_geom_torsion_publ_flag
C1 Fe1 Fe2 C5 98.7(4) . . . . ?
C2 Fe1 Fe2 C5 9.7(4) . . . . ?
C3 Fe1 Fe2 C5 -102.1(6) . . . . ?
C13 Fe1 Fe2 C5 -179.5(4) . . . . ?
S5 Fe1 Fe2 C5 -90.6(3) . . . . ?
C1 Fe1 Fe2 C4 2.7(4) . . . . ?
C2 Fe1 Fe2 C4 -86.3(4) . . . . ?
C3 Fe1 Fe2 C4 161.9(6) . . . . ?
C13 Fe1 Fe2 C4 84.4(4) . . . . ?
S5 Fe1 Fe2 C4 173.4(3) . . . . ?
C1 Fe1 Fe2 C6 -143.1(7) . . . . ?
C2 Fe1 Fe2 C6 127.9(7) . . . . ?
C3 Fe1 Fe2 C6 16.1(9) . . . . ?
C13 Fe1 Fe2 C6 -61.4(7) . . . . ?
S5 Fe1 Fe2 C6 27.5(7) . . . . ?
C1 Fe1 Fe2 S5 -170.7(3) . . . . ?
C2 Fe1 Fe2 S5 100.3(3) . . . . ?
C3 Fe1 Fe2 S5 -11.5(6) . . . . ?
C13 Fe1 Fe2 S5 -88.9(2) . . . . ?
C1 Fe1 Fe2 S1 -82.0(3) . . . . ?
C2 Fe1 Fe2 S1 -171.0(3) . . . . ?
C3 Fe1 Fe2 S1 77.2(6) . . . . ?
C13 Fe1 Fe2 S1 -0.3(2) . . . . ?
S5 Fe1 Fe2 S1 88.65(9) . . . . ?
C8 Fe3 Fe4 C10 103.4(8) . . . . ?
C7 Fe3 Fe4 C10 -96.0(4) . . . . ?
C9 Fe3 Fe4 C10 -3.8(4) . . . . ?
C14 Fe3 Fe4 C10 -178.2(3) . . . . ?
S6 Fe3 Fe4 C10 94.3(3) . . . . ?
C8 Fe3 Fe4 C12 -167.2(8) . . . . ?
C7 Fe3 Fe4 C12 -6.5(4) . . . . ?
C9 Fe3 Fe4 C12 85.7(4) . . . . ?
C14 Fe3 Fe4 C12 -88.7(3) . . . . ?
S6 Fe3 Fe4 C12 -176.2(3) . . . . ?
C8 Fe3 Fe4 C11 -23.1(11) . . . . ?
C7 Fe3 Fe4 C11 137.6(8) . . . . ?
C9 Fe3 Fe4 C11 -130.2(8) . . . . ?
C14 Fe3 Fe4 C11 55.4(8) . . . . ?
S6 Fe3 Fe4 C11 -32.2(8) . . . . ?
C8 Fe3 Fe4 S6 9.1(7) . . . . ?
C7 Fe3 Fe4 S6 169.7(3) . . . . ?
C9 Fe3 Fe4 S6 -98.1(3) . . . . ?
C14 Fe3 Fe4 S6 87.5(2) . . . . ?
C8 Fe3 Fe4 S3 -79.5(7) . . . . ?
C7 Fe3 Fe4 S3 81.1(3) . . . . ?
C9 Fe3 Fe4 S3 173.3(3) . . . . ?
C14 Fe3 Fe4 S3 -1.1(2) . . . . ?
S6 Fe3 Fe4 S3 -88.58(9) . . . . ?
P2 Ni1 P1 C31 -130.8(3) . . . . ?
S4 Ni1 P1 C31 155.0(4) . . . . ?
S2 Ni1 P1 C31 41.6(3) . . . . ?
P2 Ni1 P1 C25 105.4(3) . . . . ?
S4 Ni1 P1 C25 31.1(4) . . . . ?
S2 Ni1 P1 C25 -82.3(3) . . . . ?
P2 Ni1 P1 C23 -7.7(3) . . . . ?
S4 Ni1 P1 C23 -82.0(4) . . . . ?
S2 Ni1 P1 C23 164.6(3) . . . . ?
P1 Ni1 P2 C37 -104.3(3) . . . . ?
S4 Ni1 P2 C37 61.3(3) . . . . ?
S2 Ni1 P2 C37 151.6(7) . . . . ?
P1 Ni1 P2 C43 127.3(3) . . . . ?
S4 Ni1 P2 C43 -67.1(3) . . . . ?
S2 Ni1 P2 C43 23.2(9) . . . . ?
P1 Ni1 P2 C24 11.1(3) . . . . ?
S4 Ni1 P2 C24 176.8(3) . . . . ?
S2 Ni1 P2 C24 -92.9(8) . . . . ?
C5 Fe2 S1 C13 11(5) . . . . ?
C4 Fe2 S1 C13 -94.1(4) . . . . ?
C6 Fe2 S1 C13 159.9(4) . . . . ?
S5 Fe2 S1 C13 56.0(3) . . . . ?
Fe1 Fe2 S1 C13 0.3(3) . . . . ?
P1 Ni1 S2 C13 -110.5(3) . . . . ?
P2 Ni1 S2 C13 -6.9(8) . . . . ?
S4 Ni1 S2 C13 83.2(3) . . . . ?
C10 Fe4 S3 C14 28(2) . . . . ?
C12 Fe4 S3 C14 94.5(3) . . . . ?
C11 Fe4 S3 C14 -161.3(4) . . . . ?
S6 Fe4 S3 C14 -54.7(2) . . . . ?
Fe3 Fe4 S3 C14 1.2(2) . . . . ?
P1 Ni1 S4 C14 -42.1(4) . . . . ?
P2 Ni1 S4 C14 -116.2(3) . . . . ?
S2 Ni1 S4 C14 71.7(3) . . . . ?
C5 Fe2 S5 C15 -17.1(4) . . . . ?
C4 Fe2 S5 C15 -127.3(6) . . . . ?
C6 Fe2 S5 C15 75.9(4) . . . . ?
S1 Fe2 S5 C15 165.6(3) . . . . ?
Fe1 Fe2 S5 C15 -115.0(3) . . . . ?
C5 Fe2 S5 Fe1 97.9(3) . . . . ?
C4 Fe2 S5 Fe1 -12.3(5) . . . . ?
C6 Fe2 S5 Fe1 -169.1(3) . . . . ?
S1 Fe2 S5 Fe1 -79.34(7) . . . . ?
C1 Fe1 S5 C15 139.3(7) . . . . ?
C2 Fe1 S5 C15 30.2(4) . . . . ?
C3 Fe1 S5 C15 -69.3(4) . . . . ?
C13 Fe1 S5 C15 -163.2(4) . . . . ?
Fe2 Fe1 S5 C15 116.3(3) . . . . ?
C1 Fe1 S5 Fe2 23.1(6) . . . . ?
C2 Fe1 S5 Fe2 -86.1(3) . . . . ?
C3 Fe1 S5 Fe2 174.4(3) . . . . ?
C13 Fe1 S5 Fe2 80.5(2) . . . . ?
C10 Fe4 S6 C19 20.5(4) . . . . ?
C12 Fe4 S6 C19 121.9(6) . . . . ?
C11 Fe4 S6 C19 -76.7(5) . . . . ?
S3 Fe4 S6 C19 -165.8(4) . . . . ?
Fe3 Fe4 S6 C19 114.8(4) . . . . ?
C10 Fe4 S6 Fe3 -94.3(3) . . . . ?
C12 Fe4 S6 Fe3 7.0(5) . . . . ?
C11 Fe4 S6 Fe3 168.4(3) . . . . ?
S3 Fe4 S6 Fe3 79.36(8) . . . . ?
C8 Fe3 S6 C19 66.4(4) . . . . ?
C7 Fe3 S6 C19 -139.6(6) . . . . ?
C9 Fe3 S6 C19 -28.0(4) . . . . ?
C14 Fe3 S6 C19 160.9(4) . . . . ?
Fe4 Fe3 S6 C19 -117.4(3) . . . . ?
C8 Fe3 S6 Fe4 -176.2(3) . . . . ?
C7 Fe3 S6 Fe4 -22.2(6) . . . . ?
C9 Fe3 S6 Fe4 89.4(3) . . . . ?
C14 Fe3 S6 Fe4 -81.7(2) . . . . ?
C2 Fe1 C1 O1 34(33) . . . . ?
C3 Fe1 C1 O1 132(33) . . . . ?
C13 Fe1 C1 O1 -134(33) . . . . ?
S5 Fe1 C1 O1 -77(33) . . . . ?
Fe2 Fe1 C1 O1 -58(33) . . . . ?
C1 Fe1 C2 O2 -5(5) . . . . ?
C3 Fe1 C2 O2 -108(5) . . . . ?
C13 Fe1 C2 O2 56(5) . . . . ?
S5 Fe1 C2 O2 153(5) . . . . ?
Fe2 Fe1 C2 O2 99(5) . . . . ?
C1 Fe1 C3 O3 176(100) . . . . ?
C2 Fe1 C3 O3 -94(39) . . . . ?
C13 Fe1 C3 O3 89(39) . . . . ?
S5 Fe1 C3 O3 7(39) . . . . ?
Fe2 Fe1 C3 O3 16(39) . . . . ?
C5 Fe2 C4 O4 -133(26) . . . . ?
C6 Fe2 C4 O4 134(26) . . . . ?
S5 Fe2 C4 O4 -22(27) . . . . ?
S1 Fe2 C4 O4 44(26) . . . . ?
Fe1 Fe2 C4 O4 -32(26) . . . . ?
C4 Fe2 C5 O5 -85(15) . . . . ?
C6 Fe2 C5 O5 22(15) . . . . ?
S5 Fe2 C5 O5 126(15) . . . . ?
S1 Fe2 C5 O5 170(11) . . . . ?
Fe1 Fe2 C5 O5 -179(100) . . . . ?
C5 Fe2 C6 O6 34(16) . . . . ?
C4 Fe2 C6 O6 129(15) . . . . ?
S5 Fe2 C6 O6 -63(16) . . . . ?
S1 Fe2 C6 O6 -144(16) . . . . ?
Fe1 Fe2 C6 O6 -86(15) . . . . ?
C8 Fe3 C7 O7 122(12) . . . . ?
C9 Fe3 C7 O7 -146(12) . . . . ?
C14 Fe3 C7 O7 27(12) . . . . ?
S6 Fe3 C7 O7 -32(12) . . . . ?
Fe4 Fe3 C7 O7 -50(12) . . . . ?
C7 Fe3 C8 O8 108(16) . . . . ?
C9 Fe3 C8 O8 16(16) . . . . ?
C14 Fe3 C8 O8 -167(16) . . . . ?
S6 Fe3 C8 O8 -85(16) . . . . ?
Fe4 Fe3 C8 O8 -92(16) . . . . ?
C8 Fe3 C9 O9 63(12) . . . . ?
C7 Fe3 C9 O9 -41(12) . . . . ?
C14 Fe3 C9 O9 -101(12) . . . . ?
S6 Fe3 C9 O9 165(12) . . . . ?
Fe4 Fe3 C9 O9 -140(12) . . . . ?
C12 Fe4 C10 O10 33(12) . . . . ?
C11 Fe4 C10 O10 -72(12) . . . . ?
S6 Fe4 C10 O10 -179(100) . . . . ?
S3 Fe4 C10 O10 99(12) . . . . ?
Fe3 Fe4 C10 O10 125(12) . . . . ?
C10 Fe4 C11 O11 77(41) . . . . ?
C12 Fe4 C11 O11 -13(41) . . . . ?
S6 Fe4 C11 O11 177(100) . . . . ?
S3 Fe4 C11 O11 -102(41) . . . . ?
Fe3 Fe4 C11 O11 -156(41) . . . . ?
C10 Fe4 C12 O12 -117(100) . . . . ?
C11 Fe4 C12 O12 -23(100) . . . . ?
S6 Fe4 C12 O12 139(100) . . . . ?
S3 Fe4 C12 O12 68(100) . . . . ?
Fe3 Fe4 C12 O12 144(100) . . . . ?
Fe2 S1 C13 S2 179.7(4) . . . . ?
Fe2 S1 C13 Fe1 -0.5(4) . . . . ?
Ni1 S2 C13 S1 6.4(5) . . . . ?
Ni1 S2 C13 Fe1 -173.4(5) . . . . ?
C1 Fe1 C13 S1 105.9(5) . . . . ?
C2 Fe1 C13 S1 44.5(16) . . . . ?
C3 Fe1 C13 S1 -151.0(5) . . . . ?
S5 Fe1 C13 S1 -54.3(4) . . . . ?
Fe2 Fe1 C13 S1 0.4(4) . . . . ?
C1 Fe1 C13 S2 -74.2(6) . . . . ?
C2 Fe1 C13 S2 -135.7(12) . . . . ?
C3 Fe1 C13 S2 28.8(6) . . . . ?
S5 Fe1 C13 S2 125.6(5) . . . . ?
Fe2 Fe1 C13 S2 -179.7(6) . . . . ?
Fe4 S3 C14 S4 -179.8(4) . . . . ?
Fe4 S3 C14 Fe3 -1.7(3) . . . . ?
Ni1 S4 C14 S3 -3.4(5) . . . . ?
Ni1 S4 C14 Fe3 178.8(3) . . . . ?
C8 Fe3 C14 S3 157.8(4) . . . . ?
C7 Fe3 C14 S3 -99.1(4) . . . . ?
C9 Fe3 C14 S3 -38(3) . . . . ?
S6 Fe3 C14 S3 57.0(3) . . . . ?
Fe4 Fe3 C14 S3 1.5(3) . . . . ?
C8 Fe3 C14 S4 -24.2(5) . . . . ?
C7 Fe3 C14 S4 78.9(5) . . . . ?
C9 Fe3 C14 S4 140(2) . . . . ?
S6 Fe3 C14 S4 -125.0(4) . . . . ?
Fe4 Fe3 C14 S4 179.6(5) . . . . ?
Fe2 S5 C15 C17 69.9(7) . . . . ?
Fe1 S5 C15 C17 -16.0(8) . . . . ?
Fe2 S5 C15 C18 -170.1(5) . . . . ?
Fe1 S5 C15 C18 104.0(6) . . . . ?
Fe2 S5 C15 C16 -53.9(6) . . . . ?
Fe1 S5 C15 C16 -139.8(5) . . . . ?
Fe4 S6 C19 C20 -55.1(8) . . . . ?
Fe3 S6 C19 C20 30.7(8) . . . . ?
Fe4 S6 C19 C21 67.8(6) . . . . ?
Fe3 S6 C19 C21 153.5(5) . . . . ?
Fe4 S6 C19 C22 -175.0(5) . . . . ?
Fe3 S6 C19 C22 -89.3(6) . . . . ?
C31 P1 C23 C24 139.0(7) . . . . ?
C25 P1 C23 C24 -109.5(7) . . . . ?
Ni1 P1 C23 C24 1.4(7) . . . . ?
P1 C23 C24 P2 8.0(9) . . . . ?
C37 P2 C24 C23 111.9(6) . . . . ?
C43 P2 C24 C23 -135.3(6) . . . . ?
Ni1 P2 C24 C23 -13.9(7) . . . . ?
C31 P1 C25 C30 138.7(7) . . . . ?
C23 P1 C25 C30 29.9(8) . . . . ?
Ni1 P1 C25 C30 -84.1(7) . . . . ?
C31 P1 C25 C26 -49.9(8) . . . . ?
C23 P1 C25 C26 -158.6(7) . . . . ?
Ni1 P1 C25 C26 87.4(7) . . . . ?
C30 C25 C26 C27 1.1(13) . . . . ?
P1 C25 C26 C27 -170.5(7) . . . . ?
C25 C26 C27 C28 0.8(14) . . . . ?
C26 C27 C28 C29 -2.0(14) . . . . ?
C27 C28 C29 C30 1.3(14) . . . . ?
C26 C25 C30 C29 -1.8(13) . . . . ?
P1 C25 C30 C29 169.7(6) . . . . ?
C28 C29 C30 C25 0.6(13) . . . . ?
C25 P1 C31 C32 144.3(7) . . . . ?
C23 P1 C31 C32 -103.7(7) . . . . ?
Ni1 P1 C31 C32 21.6(8) . . . . ?
C25 P1 C31 C36 -39.7(7) . . . . ?
C23 P1 C31 C36 72.3(7) . . . . ?
Ni1 P1 C31 C36 -162.4(5) . . . . ?
C36 C31 C32 C33 -2.3(12) . . . . ?
P1 C31 C32 C33 173.7(6) . . . . ?
C31 C32 C33 C34 2.1(13) . . . . ?
C32 C33 C34 C35 -1.1(14) . . . . ?
C33 C34 C35 C36 0.4(13) . . . . ?
C34 C35 C36 C31 -0.6(12) . . . . ?
C32 C31 C36 C35 1.5(12) . . . . ?
P1 C31 C36 C35 -174.7(6) . . . . ?
C43 P2 C37 C38 -39.8(8) . . . . ?
C24 P2 C37 C38 70.4(8) . . . . ?
Ni1 P2 C37 C38 -170.4(6) . . . . ?
C43 P2 C37 C42 150.1(7) . . . . ?
C24 P2 C37 C42 -99.6(7) . . . . ?
Ni1 P2 C37 C42 19.5(8) . . . . ?
C42 C37 C38 C39 -1.6(13) . . . . ?
P2 C37 C38 C39 -171.7(7) . . . . ?
C37 C38 C39 C40 2.3(14) . . . . ?
C38 C39 C40 C41 -1.6(15) . . . . ?
C39 C40 C41 C42 0.1(14) . . . . ?
C40 C41 C42 C37 0.5(14) . . . . ?
C38 C37 C42 C41 0.2(13) . . . . ?
P2 C37 C42 C41 170.6(6) . . . . ?
C37 P2 C43 C48 147.2(6) . . . . ?
C24 P2 C43 C48 39.0(7) . . . . ?
Ni1 P2 C43 C48 -79.4(7) . . . . ?
C37 P2 C43 C44 -37.4(7) . . . . ?
C24 P2 C43 C44 -145.6(6) . . . . ?
Ni1 P2 C43 C44 96.0(6) . . . . ?
C48 C43 C44 C45 -0.9(12) . . . . ?
P2 C43 C44 C45 -176.1(5) . . . . ?
C43 C44 C45 C46 0.0(12) . . . . ?
C44 C45 C46 C47 1.6(13) . . . . ?
C45 C46 C47 C48 -2.3(13) . . . . ?
C44 C43 C48 C47 0.2(12) . . . . ?
P2 C43 C48 C47 175.5(6) . . . . ?
C46 C47 C48 C43 1.4(12) . . . . ?
C49 C50 C51 C51 177.9(13) . . . 2_576 ?
